data_9003358
loop_
_publ_author_name
'Hughes, J. M.'
'Ertl, A.'
'Dyar, M. D.'
'Grew, E. S.'
'Wieden-beck M'
'Brandstatter, F.'

_publ_section_title
;Structural and chemical response to varying B content in zoned Fe-bearing
 olenite from Koralpe, Austria Sample: T3
;
_journal_name_full 'American Mineralogist'
_journal_page_first 447
_journal_page_last 454
_journal_volume 89
_journal_year 2004
_chemical_formula_sum 'Al8.904 B3.51 H3 Na0.94 O31 Si5.49'
_chemical_name_mineral Olenite
_space_group_IT_number 160
_symmetry_space_group_name_Hall 'R 3 -2"'
_symmetry_space_group_name_H-M 'R 3 m :H'
_cell_angle_alpha 90
_cell_angle_beta 90
_cell_angle_gamma 120
_cell_formula_units_Z 3
_cell_length_a 15.7959
_cell_length_b 15.7959
_cell_length_c 7.0815
_cell_volume 1530.187
_exptl_crystal_density_diffrn 3.103
_cod_original_cell_volume 1530.188
_cod_original_sg_symbol_H-M 'R 3 m'
_cod_original_formula_sum 'Na.94 Al8.904 Si5.49 B3.51 O31 H3'
_cod_database_code 9003358

loop_
_symmetry_equiv_pos_as_xyz
x,y,z
2/3+x,1/3+y,1/3+z
1/3+x,2/3+y,2/3+z
x,x-y,z
2/3+x,1/3+x-y,1/3+z
1/3+x,2/3+x-y,2/3+z
-y,-x,z
2/3-y,1/3-x,1/3+z
1/3-y,2/3-x,2/3+z
-x+y,y,z
2/3-x+y,1/3+y,1/3+z
1/3-x+y,2/3+y,2/3+z
-y,x-y,z
2/3-y,1/3+x-y,1/3+z
1/3-y,2/3+x-y,2/3+z
-x+y,-x,z
2/3-x+y,1/3-x,1/3+z
1/3-x+y,2/3-x,2/3+z

loop_
_atom_site_label
_atom_site_fract_x
_atom_site_fract_y
_atom_site_fract_z
_atom_site_occupancy
_atom_site_U_iso_or_equiv
_atom_site_type_symbol
_atom_site_attached_hydrogens
Na 0.00000 0.00000 0.75000 0.94000 0.01700 Na 0
AlY 0.87871 0.93935 0.32912 0.96800 0.00990 Al 0
AlZ 0.70312 0.73953 0.35947 1.00000 0.00886 Al 0
SiT 0.80847 0.81037 0.96712 0.91500 0.00762 Si 0
BT 0.80847 0.81037 0.96712 0.08500 0.00762 B 0
B 0.89084 0.78168 0.51582 1.00000 0.00880 B 0
O1 0.00000 0.00000 0.19270 1.00000 0.02100 O 0
O2 0.93984 0.87969 0.47960 1.00000 0.01700 O 0
O3 0.73834 0.86917 0.46040 1.00000 0.01450 O 0
O4 0.90624 0.81248 0.89330 1.00000 0.01370 O 0
O5 0.81398 0.90699 0.87190 1.00000 0.01430 O 0
O6 0.80548 0.81585 0.19340 1.00000 0.01050 O 0
O7 0.71346 0.71399 0.89100 1.00000 0.01010 O 0
O8 0.79066 0.72996 0.53040 1.00000 0.01020 O 0
H3 0.74200 0.87100 0.59100 1.00000 0.06000 H 0

loop_
_cod_changelog_entry_id
_cod_changelog_entry_author
_cod_changelog_entry_date
_cod_changelog_entry_text
1
;cod-tools version 3.8.0
Id: cif_guess_AMCSD_atom_types 9581 2023-05-17 12:35:41Z saulius
;
2023-05-23T09:19:26+03:00
;Derived atom types and hydrogen counts
from atom names that follow the AMCSD naming convention
(Wat == water, O-H == hydroxyl).
;
